data_4084231
loop_
_publ_author_name
'Sriram, Madhavi'
'Zhu, Yuyang'
'Camp, Andrew M.'
'Day, Cynthia S.'
'Jones, Amanda C.'

_publ_section_title
;
 Structure and Dynamic Behavior of Phosphine Gold(I)-Coordinated Enamines:
 Characterization of \a-Metalated Iminium Ions
;
_journal_issue 16
_journal_name_full Organometallics
_journal_page_first 4157
_journal_paper_doi 10.1021/om500670z
_journal_volume 33
_journal_year 2014
_chemical_formula_sum 'C26 H37 Au F6 N2 P Sb'
_chemical_formula_weight 841.26
_chemical_name_systematic
; 
 ? 
;
_space_group_IT_number 14
_symmetry_cell_setting monoclinic
_symmetry_space_group_name_Hall '-P 2ybc'
_symmetry_space_group_name_H-M 'P 1 21/c 1'
_atom_sites_solution_hydrogens geom
_atom_sites_solution_primary direct
_atom_sites_solution_secondary difmap
_audit_creation_method SHELXTL
_cell_angle_alpha 90.00
_cell_angle_beta 91.8120(10)
_cell_angle_gamma 90.00
_cell_formula_units_Z 4
_cell_length_a 9.8078(8)
_cell_length_b 22.0163(17)
_cell_length_c 14.0430(11)
_cell_measurement_reflns_used 3697
_cell_measurement_temperature 193(2)
_cell_measurement_theta_max 26.18
_cell_measurement_theta_min 3.70
_cell_volume 3030.8(4)
_computing_cell_refinement 'Bruker SAINT'
_computing_data_collection 'Bruker SMART'
_computing_data_reduction 'Bruker SAINT'
_computing_molecular_graphics 'Bruker APEX2'
_computing_publication_material 'Bruker APEX2'
_computing_structure_refinement 'Bruker APEX2'
_computing_structure_solution 'Bruker APEX2'
_diffrn_ambient_temperature 193(2)
_diffrn_measured_fraction_theta_full 0.991
_diffrn_measured_fraction_theta_max 0.991
_diffrn_measurement_device_type 'Bruker APEX CCD'
_diffrn_measurement_method '\f and \w scans'
_diffrn_radiation_monochromator graphite
_diffrn_radiation_source 'fine-focus sealed tube'
_diffrn_radiation_type MoK\a
_diffrn_radiation_wavelength 0.71073
_diffrn_reflns_av_R_equivalents 0.0000
_diffrn_reflns_av_sigmaI/netI 0.0529
_diffrn_reflns_limit_h_max 13
_diffrn_reflns_limit_h_min -13
_diffrn_reflns_limit_k_max 31
_diffrn_reflns_limit_k_min 0
_diffrn_reflns_limit_l_max 19
_diffrn_reflns_limit_l_min 0
_diffrn_reflns_number 8799
_diffrn_reflns_theta_full 30.05
_diffrn_reflns_theta_max 30.05
_diffrn_reflns_theta_min 3.64
_exptl_absorpt_coefficient_mu 5.833
_exptl_absorpt_correction_T_max 0.8922
_exptl_absorpt_correction_T_min 0.3883
_exptl_absorpt_correction_type multi-scan
_exptl_absorpt_process_details
;
 Data were corrected for absorption effects using the 
 multi-scan technique (TWINABS) for twinned crystals.
 The ratio of minimum to maximum apparent transmission
 was 0.783.  The calculated minimum and maximum transmission
 coefficients (based on crystal size) are 0.388 and 0.892. 
;
_exptl_crystal_colour colourless
_exptl_crystal_density_diffrn 1.844
_exptl_crystal_density_method 'not measured'
_exptl_crystal_description plate
_exptl_crystal_F_000 1624
_exptl_crystal_size_max 0.20
_exptl_crystal_size_mid 0.11
_exptl_crystal_size_min 0.02
_refine_diff_density_max 1.658
_refine_diff_density_min -1.060
_refine_diff_density_rms 0.163
_refine_ls_extinction_method none
_refine_ls_goodness_of_fit_ref 1.040
_refine_ls_hydrogen_treatment mixed
_refine_ls_matrix_type full
_refine_ls_number_parameters 343
_refine_ls_number_reflns 8872
_refine_ls_number_restraints 0
_refine_ls_restrained_S_all 1.040
_refine_ls_R_factor_all 0.0747
_refine_ls_R_factor_gt 0.0464
_refine_ls_shift/su_max 0.002
_refine_ls_shift/su_mean 0.000
_refine_ls_structure_factor_coef Fsqd
_refine_ls_weighting_details 'calc w=1/[\s^2^(Fo^2^)+(0.0346P)^2^+2.4379P] where P=(Fo^2^+2Fc^2^)/3'
_refine_ls_weighting_scheme calc
_refine_ls_wR_factor_gt 0.0800
_refine_ls_wR_factor_ref 0.0893
_reflns_number_gt 6687
_reflns_number_total 8872
_reflns_threshold_expression >2sigma(I)
_cod_data_source_file om500670z_si_003.cif
_cod_data_source_block a29t_6
_cod_depositor_comments
;
The following automatic conversions were performed:

'_symmetry_cell_setting' value 'Monoclinic' changed to 'monoclinic'
according to
/usr/data/users/saulius/crontab/automatic-downloads/rss-feeds/ACS/lib/dictionaries/cif_core.dic
dictionary named 'cif_core.dic' version 2.4.2 from 2011-04-26.

Automatic conversion script
Id: cif_fix_values 2281 2013-09-26 08:29:07Z andrius 

 Adding full bibliography for 4084228--4084232.cif.
;
_cod_original_sg_symbol_H-M 'P2(1)/c  '
_cod_database_code 4084231

loop_
_symmetry_equiv_pos_as_xyz
'x, y, z'
'-x, y+1/2, -z+1/2'
'-x, -y, -z'
'x, -y-1/2, z-1/2'

loop_
_atom_site_label
_atom_site_type_symbol
_atom_site_fract_x
_atom_site_fract_y
_atom_site_fract_z
_atom_site_U_iso_or_equiv
_atom_site_adp_type
_atom_site_occupancy
_atom_site_symmetry_multiplicity
_atom_site_calc_flag
_atom_site_refinement_flags
Au1 Au 0.27317(3) 0.615438(9) 0.220853(14) 0.03639(7) Uani 1 1 d .
P1 P 0.26719(16) 0.51161(6) 0.23644(9) 0.0331(3) Uani 1 1 d .
N1 N 0.3813(6) 0.7708(3) 0.1111(4) 0.0466(14) Uani 1 1 d .
N2 N 0.1635(6) 0.7741(2) 0.1237(4) 0.0455(13) Uani 1 1 d .
C1 C 0.4282(6) 0.4911(3) 0.3052(5) 0.0411(15) Uani 1 1 d .
C2 C 0.4355(9) 0.4272(3) 0.3499(7) 0.074(3) Uani 1 1 d .
H2A H 0.4228 0.3966 0.2999 0.111 Uiso 1 1 calc R
H2B H 0.3636 0.4230 0.3964 0.111 Uiso 1 1 calc R
H2C H 0.5248 0.4216 0.3820 0.111 Uiso 1 1 calc R
C3 C 0.4522(9) 0.5371(4) 0.3848(5) 0.062(2) Uani 1 1 d .
H3A H 0.5364 0.5269 0.4207 0.092 Uiso 1 1 calc R
H3B H 0.3752 0.5363 0.4276 0.092 Uiso 1 1 calc R
H3C H 0.4606 0.5778 0.3573 0.092 Uiso 1 1 calc R
C4 C 0.5420(7) 0.4979(5) 0.2347(7) 0.074(3) Uani 1 1 d .
H4A H 0.6304 0.4920 0.2680 0.112 Uiso 1 1 calc R
H4B H 0.5383 0.5386 0.2066 0.112 Uiso 1 1 calc R
H4C H 0.5306 0.4674 0.1843 0.112 Uiso 1 1 calc R
C5 C 0.1075(6) 0.4912(3) 0.2993(5) 0.0454(16) Uani 1 1 d .
C6 C -0.0092(7) 0.5163(4) 0.2335(6) 0.063(2) Uani 1 1 d .
H6A H -0.0971 0.5088 0.2627 0.094 Uiso 1 1 calc R
H6B H -0.0075 0.4958 0.1716 0.094 Uiso 1 1 calc R
H6C H 0.0032 0.5601 0.2247 0.094 Uiso 1 1 calc R
C7 C 0.0804(9) 0.4234(4) 0.3146(7) 0.072(3) Uani 1 1 d .
H7A H 0.1581 0.4052 0.3497 0.109 Uiso 1 1 calc R
H7B H 0.0681 0.4032 0.2527 0.109 Uiso 1 1 calc R
H7C H -0.0023 0.4183 0.3512 0.109 Uiso 1 1 calc R
C8 C 0.1046(8) 0.5247(4) 0.3940(6) 0.065(2) Uani 1 1 d .
H8A H 0.0125 0.5228 0.4189 0.097 Uiso 1 1 calc R
H8B H 0.1305 0.5672 0.3847 0.097 Uiso 1 1 calc R
H8C H 0.1691 0.5056 0.4396 0.097 Uiso 1 1 calc R
C9 C 0.2650(6) 0.4656(2) 0.1278(4) 0.0335(12) Uani 1 1 d .
C10 C 0.2550(5) 0.4908(2) 0.0357(3) 0.0311(11) Uani 1 1 d .
C11 C 0.2553(6) 0.4525(3) -0.0432(4) 0.0409(13) Uani 1 1 d .
H11 H 0.2480 0.4696 -0.1053 0.049 Uiso 1 1 calc R
C12 C 0.2661(7) 0.3899(3) -0.0330(5) 0.0520(16) Uani 1 1 d .
H12 H 0.2657 0.3644 -0.0876 0.062 Uiso 1 1 calc R
C13 C 0.2772(8) 0.3653(3) 0.0569(5) 0.0552(17) Uani 1 1 d .
H13 H 0.2860 0.3226 0.0648 0.066 Uiso 1 1 calc R
C14 C 0.2756(7) 0.4023(3) 0.1343(4) 0.0461(15) Uani 1 1 d .
H14 H 0.2820 0.3843 0.1958 0.055 Uiso 1 1 calc R
C15 C 0.2425(6) 0.5565(2) 0.0138(3) 0.0329(11) Uani 1 1 d .
C16 C 0.3552(7) 0.5903(4) -0.0115(6) 0.0519(18) Uani 1 1 d .
H16 H 0.4439 0.5732 -0.0044 0.062 Uiso 1 1 calc R
C17 C 0.3398(9) 0.6488(4) -0.0470(6) 0.063(2) Uani 1 1 d .
H17 H 0.4179 0.6715 -0.0636 0.075 Uiso 1 1 calc R
C18 C 0.2140(10) 0.6738(3) -0.0582(5) 0.063(2) Uani 1 1 d .
H18 H 0.2044 0.7135 -0.0839 0.076 Uiso 1 1 calc R
C19 C 0.1014(9) 0.6424(4) -0.0329(7) 0.067(2) Uani 1 1 d .
H19 H 0.0137 0.6604 -0.0394 0.081 Uiso 1 1 calc R
C20 C 0.1153(7) 0.5841(3) 0.0023(6) 0.0475(17) Uani 1 1 d .
H20 H 0.0360 0.5623 0.0192 0.057 Uiso 1 1 calc R
C21 C 0.2845(7) 0.7099(2) 0.2427(4) 0.0439(15) Uani 1 1 d .
H21A H 0.2099 0.7213 0.2851 0.053 Uiso 1 1 calc R
H21B H 0.3714 0.7185 0.2779 0.053 Uiso 1 1 calc R
C22 C 0.2769(7) 0.7500(2) 0.1616(4) 0.0417(14) Uani 1 1 d .
C23 C 0.3307(9) 0.8084(3) 0.0414(6) 0.057(2) Uani 1 1 d .
H23 H 0.3826 0.8293 -0.0042 0.069 Uiso 1 1 calc R
C24 C 0.1963(10) 0.8107(3) 0.0484(5) 0.059(2) Uani 1 1 d .
H24 H 0.1345 0.8333 0.0089 0.071 Uiso 1 1 calc R
C25 C 0.5218(8) 0.7528(4) 0.1291(8) 0.074(3) Uani 1 1 d .
H25A H 0.5563 0.7719 0.1882 0.111 Uiso 1 1 calc R
H25B H 0.5771 0.7659 0.0760 0.111 Uiso 1 1 calc R
H25C H 0.5269 0.7086 0.1355 0.111 Uiso 1 1 calc R
C26 C 0.0276(8) 0.7617(4) 0.1577(7) 0.071(2) Uani 1 1 d .
H26A H 0.0159 0.7178 0.1655 0.107 Uiso 1 1 calc R
H26B H -0.0408 0.7770 0.1114 0.107 Uiso 1 1 calc R
H26C H 0.0163 0.7820 0.2191 0.107 Uiso 1 1 calc R
Sb1 Sb 0.22218(5) 0.17530(2) 0.12842(3) 0.04918(12) Uani 1 1 d .
F1 F 0.0350(5) 0.1690(3) 0.1415(6) 0.112(2) Uani 1 1 d .
F2 F 0.4073(5) 0.1855(3) 0.1109(5) 0.109(2) Uani 1 1 d .
F3 F 0.2214(6) 0.1032(2) 0.0611(4) 0.1008(17) Uani 1 1 d .
F4 F 0.2566(9) 0.1340(3) 0.2386(3) 0.121(2) Uani 1 1 d .
F5 F 0.1925(8) 0.2182(3) 0.0148(4) 0.122(2) Uani 1 1 d .
F6 F 0.2243(5) 0.2480(2) 0.1969(3) 0.0849(13) Uani 1 1 d .

loop_
_atom_site_aniso_label
_atom_site_aniso_U_11
_atom_site_aniso_U_22
_atom_site_aniso_U_33
_atom_site_aniso_U_23
_atom_site_aniso_U_13
_atom_site_aniso_U_12
Au1 0.05066(13) 0.03003(9) 0.02856(9) 0.00279(9) 0.00260(9) 0.00355(11)
P1 0.0409(8) 0.0297(6) 0.0291(7) 0.0049(5) 0.0049(6) 0.0018(7)
N1 0.054(4) 0.038(3) 0.048(4) 0.001(3) 0.006(3) -0.003(3)
N2 0.050(3) 0.036(3) 0.050(3) 0.005(3) 0.004(3) 0.009(2)
C1 0.036(3) 0.040(3) 0.047(4) 0.008(3) 0.000(3) 0.005(3)
C2 0.084(6) 0.043(4) 0.094(7) 0.017(4) -0.034(5) 0.008(4)
C3 0.084(6) 0.060(5) 0.040(4) 0.003(4) -0.019(4) -0.001(4)
C4 0.044(4) 0.108(7) 0.071(6) -0.006(5) -0.004(4) -0.004(4)
C5 0.046(4) 0.049(4) 0.042(4) 0.012(3) 0.012(3) 0.001(3)
C6 0.041(4) 0.085(6) 0.063(5) 0.015(5) 0.009(3) 0.000(4)
C7 0.061(5) 0.065(6) 0.093(7) 0.023(5) 0.025(4) -0.013(4)
C8 0.077(5) 0.078(6) 0.041(4) 0.006(4) 0.027(4) 0.006(4)
C9 0.034(3) 0.030(2) 0.037(3) 0.000(2) 0.006(2) -0.001(2)
C10 0.023(3) 0.035(3) 0.036(3) 0.003(2) 0.005(2) 0.002(2)
C11 0.034(3) 0.045(3) 0.044(3) 0.004(2) 0.011(3) 0.004(3)
C12 0.055(4) 0.048(3) 0.052(3) -0.014(3) 0.003(3) 0.000(3)
C13 0.070(5) 0.031(3) 0.066(4) -0.011(3) 0.010(4) 0.006(3)
C14 0.059(4) 0.034(3) 0.045(3) 0.006(2) 0.005(3) -0.003(3)
C15 0.040(3) 0.039(3) 0.020(2) 0.0034(19) 0.001(2) -0.006(3)
C16 0.046(4) 0.055(4) 0.055(4) -0.003(4) 0.014(3) -0.010(3)
C17 0.089(6) 0.046(5) 0.054(5) -0.003(4) 0.023(4) -0.025(4)
C18 0.099(7) 0.046(4) 0.043(4) 0.010(3) -0.013(4) 0.000(5)
C19 0.069(5) 0.057(5) 0.075(6) 0.017(4) -0.021(4) 0.003(4)
C20 0.042(4) 0.040(4) 0.060(5) 0.011(3) -0.007(3) -0.005(3)
C21 0.066(4) 0.032(3) 0.033(3) -0.005(2) -0.003(3) 0.000(3)
C22 0.055(4) 0.025(2) 0.044(3) -0.004(2) -0.009(3) 0.008(3)
C23 0.080(6) 0.043(4) 0.048(4) 0.002(3) 0.009(4) -0.008(4)
C24 0.086(6) 0.035(4) 0.056(5) 0.012(3) -0.009(4) 0.002(4)
C25 0.053(5) 0.072(6) 0.097(7) -0.005(5) 0.002(4) 0.005(4)
C26 0.051(5) 0.074(6) 0.088(7) 0.006(5) -0.004(4) 0.007(4)
Sb1 0.0492(3) 0.0537(2) 0.0447(2) 0.00511(18) 0.0015(2) -0.0066(2)
F1 0.059(3) 0.105(5) 0.174(7) -0.033(4) 0.022(4) -0.010(3)
F2 0.061(3) 0.140(6) 0.126(5) -0.016(4) 0.020(3) -0.026(3)
F3 0.103(4) 0.088(3) 0.113(4) -0.041(3) 0.012(4) -0.012(3)
F4 0.195(7) 0.103(4) 0.064(3) 0.029(3) -0.023(4) -0.004(5)
F5 0.177(6) 0.115(5) 0.072(3) 0.039(3) -0.039(4) -0.038(5)
F6 0.102(4) 0.066(3) 0.086(3) -0.010(2) 0.008(3) -0.009(3)

loop_
_atom_type_symbol
_atom_type_description
_atom_type_scat_dispersion_real
_atom_type_scat_dispersion_imag
_atom_type_scat_source
C C 0.0033 0.0016 'International Tables Vol C Tables 4.2.6.8 and 6.1.1.4'
H H 0.0000 0.0000 'International Tables Vol C Tables 4.2.6.8 and 6.1.1.4'
N N 0.0061 0.0033 'International Tables Vol C Tables 4.2.6.8 and 6.1.1.4'
F F 0.0171 0.0103 'International Tables Vol C Tables 4.2.6.8 and 6.1.1.4'
P P 0.1023 0.0942 'International Tables Vol C Tables 4.2.6.8 and 6.1.1.4'
Sb Sb -0.5866 1.5461 'International Tables Vol C Tables 4.2.6.8 and 6.1.1.4'
Au Au -2.0133 8.8022 'International Tables Vol C Tables 4.2.6.8 and 6.1.1.4'

loop_
_geom_angle_atom_site_label_1
_geom_angle_atom_site_label_2
_geom_angle_atom_site_label_3
_geom_angle
C21 Au1 P1 166.11(15)
C9 P1 C5 105.8(3)
C9 P1 C1 106.4(3)
C5 P1 C1 113.6(3)
C9 P1 Au1 118.08(16)
C5 P1 Au1 107.9(2)
C1 P1 Au1 105.4(2)
C22 N1 C23 108.6(6)
C22 N1 C25 123.4(6)
C23 N1 C25 127.9(7)
C22 N2 C24 109.2(6)
C22 N2 C26 123.9(6)
C24 N2 C26 126.9(7)
C3 C1 C4 108.2(6)
C3 C1 C2 107.7(6)
C4 C1 C2 109.2(7)
C3 C1 P1 109.0(5)
C4 C1 P1 105.3(5)
C2 C1 P1 117.2(5)
C1 C2 H2A 109.5
C1 C2 H2B 109.5
H2A C2 H2B 109.5
C1 C2 H2C 109.5
H2A C2 H2C 109.5
H2B C2 H2C 109.5
C1 C3 H3A 109.5
C1 C3 H3B 109.5
H3A C3 H3B 109.5
C1 C3 H3C 109.5
H3A C3 H3C 109.5
H3B C3 H3C 109.5
C1 C4 H4A 109.5
C1 C4 H4B 109.5
H4A C4 H4B 109.5
C1 C4 H4C 109.5
H4A C4 H4C 109.5
H4B C4 H4C 109.5
C8 C5 C7 109.9(6)
C8 C5 C6 108.4(6)
C7 C5 C6 107.6(7)
C8 C5 P1 109.5(5)
C7 C5 P1 116.7(5)
C6 C5 P1 104.3(4)
C5 C6 H6A 109.5
C5 C6 H6B 109.5
H6A C6 H6B 109.5
C5 C6 H6C 109.5
H6A C6 H6C 109.5
H6B C6 H6C 109.5
C5 C7 H7A 109.5
C5 C7 H7B 109.5
H7A C7 H7B 109.5
C5 C7 H7C 109.5
H7A C7 H7C 109.5
H7B C7 H7C 109.5
C5 C8 H8A 109.5
C5 C8 H8B 109.5
H8A C8 H8B 109.5
C5 C8 H8C 109.5
H8A C8 H8C 109.5
H8B C8 H8C 109.5
C14 C9 C10 117.0(5)
C14 C9 P1 119.8(4)
C10 C9 P1 123.1(4)
C11 C10 C9 119.5(5)
C11 C10 C15 115.2(4)
C9 C10 C15 125.3(4)
C12 C11 C10 121.3(5)
C12 C11 H11 119.3
C10 C11 H11 119.3
C13 C12 C11 119.3(6)
C13 C12 H12 120.3
C11 C12 H12 120.3
C14 C13 C12 119.7(6)
C14 C13 H13 120.1
C12 C13 H13 120.1
C13 C14 C9 123.1(6)
C13 C14 H14 118.4
C9 C14 H14 118.4
C16 C15 C20 117.0(5)
C16 C15 C10 120.9(5)
C20 C15 C10 121.2(5)
C15 C16 C17 120.7(7)
C15 C16 H16 119.6
C17 C16 H16 119.6
C18 C17 C16 120.4(7)
C18 C17 H17 119.8
C16 C17 H17 119.8
C17 C18 C19 120.5(6)
C17 C18 H18 119.8
C19 C18 H18 119.8
C18 C19 C20 119.7(8)
C18 C19 H19 120.2
C20 C19 H19 120.2
C19 C20 C15 121.7(6)
C19 C20 H20 119.2
C15 C20 H20 119.2
C22 C21 Au1 119.3(4)
C22 C21 H21A 107.5
Au1 C21 H21A 107.5
C22 C21 H21B 107.5
Au1 C21 H21B 107.5
H21A C21 H21B 107.0
N2 C22 N1 107.1(5)
N2 C22 C21 125.7(6)
N1 C22 C21 127.2(6)
C24 C23 N1 108.1(7)
C24 C23 H23 125.9
N1 C23 H23 125.9
C23 C24 N2 106.9(7)
C23 C24 H24 126.5
N2 C24 H24 126.5
N1 C25 H25A 109.5
N1 C25 H25B 109.5
H25A C25 H25B 109.5
N1 C25 H25C 109.5
H25A C25 H25C 109.5
H25B C25 H25C 109.5
N2 C26 H26A 109.5
N2 C26 H26B 109.5
H26A C26 H26B 109.5
N2 C26 H26C 109.5
H26A C26 H26C 109.5
H26B C26 H26C 109.5
F4 Sb1 F3 90.2(3)
F4 Sb1 F2 91.0(3)
F3 Sb1 F2 91.3(3)
F4 Sb1 F1 92.1(4)
F3 Sb1 F1 89.9(3)
F2 Sb1 F1 176.7(3)
F4 Sb1 F6 89.5(2)
F3 Sb1 F6 179.5(3)
F2 Sb1 F6 88.3(3)
F1 Sb1 F6 90.5(3)
F4 Sb1 F5 178.3(3)
F3 Sb1 F5 90.0(3)
F2 Sb1 F5 87.3(3)
F1 Sb1 F5 89.7(3)
F6 Sb1 F5 90.3(3)

loop_
_geom_bond_atom_site_label_1
_geom_bond_atom_site_label_2
_geom_bond_distance
Au1 C21 2.106(5)
Au1 P1 2.2972(13)
P1 C9 1.830(5)
P1 C5 1.877(6)
P1 C1 1.880(6)
N1 C22 1.345(8)
N1 C23 1.363(10)
N1 C25 1.447(10)
N2 C22 1.328(8)
N2 C24 1.377(9)
N2 C26 1.456(10)
C1 C3 1.522(10)
C1 C4 1.523(10)
C1 C2 1.540(9)
C2 H2A 0.9800
C2 H2B 0.9800
C2 H2C 0.9800
C3 H3A 0.9800
C3 H3B 0.9800
C3 H3C 0.9800
C4 H4A 0.9800
C4 H4B 0.9800
C4 H4C 0.9800
C5 C8 1.521(11)
C5 C7 1.534(10)
C5 C6 1.549(10)
C6 H6A 0.9800
C6 H6B 0.9800
C6 H6C 0.9800
C7 H7A 0.9800
C7 H7B 0.9800
C7 H7C 0.9800
C8 H8A 0.9800
C8 H8B 0.9800
C8 H8C 0.9800
C9 C14 1.402(7)
C9 C10 1.408(7)
C10 C11 1.393(7)
C10 C15 1.483(7)
C11 C12 1.389(8)
C11 H11 0.9500
C12 C13 1.375(9)
C12 H12 0.9500
C13 C14 1.359(8)
C13 H13 0.9500
C14 H14 0.9500
C15 C16 1.388(8)
C15 C20 1.393(9)
C16 C17 1.389(11)
C16 H16 0.9500
C17 C18 1.355(12)
C17 H17 0.9500
C18 C19 1.359(12)
C18 H18 0.9500
C19 C20 1.380(11)
C19 H19 0.9500
C20 H20 0.9500
C21 C22 1.440(8)
C21 H21A 0.9900
C21 H21B 0.9900
C23 C24 1.325(11)
C23 H23 0.9500
C24 H24 0.9500
C25 H25A 0.9800
C25 H25B 0.9800
C25 H25C 0.9800
C26 H26A 0.9800
C26 H26B 0.9800
C26 H26C 0.9800
Sb1 F4 1.817(5)
Sb1 F3 1.848(5)
Sb1 F2 1.854(5)
Sb1 F1 1.856(5)
Sb1 F6 1.867(4)
Sb1 F5 1.869(5)

loop_
_geom_torsion_atom_site_label_1
_geom_torsion_atom_site_label_2
_geom_torsion_atom_site_label_3
_geom_torsion_atom_site_label_4
_geom_torsion
C21 Au1 P1 C9 -173.3(9)
C21 Au1 P1 C5 67.0(9)
C21 Au1 P1 C1 -54.7(9)
C9 P1 C1 C3 167.6(5)
C5 P1 C1 C3 -76.4(5)
Au1 P1 C1 C3 41.5(5)
C9 P1 C1 C4 51.8(6)
C5 P1 C1 C4 167.8(6)
Au1 P1 C1 C4 -74.3(5)
C9 P1 C1 C2 -69.8(6)
C5 P1 C1 C2 46.2(7)
Au1 P1 C1 C2 164.1(6)
C9 P1 C5 C8 176.6(5)
C1 P1 C5 C8 60.3(6)
Au1 P1 C5 C8 -56.1(5)
C9 P1 C5 C7 50.9(6)
C1 P1 C5 C7 -65.4(7)
Au1 P1 C5 C7 178.2(6)
C9 P1 C5 C6 -67.6(5)
C1 P1 C5 C6 176.1(5)
Au1 P1 C5 C6 59.7(5)
C5 P1 C9 C14 -65.8(6)
C1 P1 C9 C14 55.4(6)
Au1 P1 C9 C14 173.4(4)
C5 P1 C9 C10 115.2(5)
C1 P1 C9 C10 -123.7(5)
Au1 P1 C9 C10 -5.6(6)
C14 C9 C10 C11 0.4(8)
P1 C9 C10 C11 179.4(4)
C14 C9 C10 C15 179.7(6)
P1 C9 C10 C15 -1.2(8)
C9 C10 C11 C12 -0.4(9)
C15 C10 C11 C12 -179.8(6)
C10 C11 C12 C13 -0.3(10)
C11 C12 C13 C14 0.9(11)
C12 C13 C14 C9 -1.0(11)
C10 C9 C14 C13 0.3(10)
P1 C9 C14 C13 -178.8(6)
C11 C10 C15 C16 -81.1(7)
C9 C10 C15 C16 99.5(7)
C11 C10 C15 C20 88.2(7)
C9 C10 C15 C20 -91.2(7)
C20 C15 C16 C17 -0.4(9)
C10 C15 C16 C17 169.3(6)
C15 C16 C17 C18 -0.4(12)
C16 C17 C18 C19 1.4(12)
C17 C18 C19 C20 -1.5(12)
C18 C19 C20 C15 0.7(13)
C16 C15 C20 C19 0.2(10)
C10 C15 C20 C19 -169.4(7)
P1 Au1 C21 C22 178.9(5)
C24 N2 C22 N1 -0.1(7)
C26 N2 C22 N1 178.9(7)
C24 N2 C22 C21 179.0(6)
C26 N2 C22 C21 -2.0(10)
C23 N1 C22 N2 0.2(7)
C25 N1 C22 N2 -177.9(7)
C23 N1 C22 C21 -178.8(6)
C25 N1 C22 C21 3.0(10)
Au1 C21 C22 N2 91.0(7)
Au1 C21 C22 N1 -90.1(7)
C22 N1 C23 C24 -0.3(9)
C25 N1 C23 C24 177.7(8)
N1 C23 C24 N2 0.2(10)
C22 N2 C24 C23 -0.1(9)
C26 N2 C24 C23 -179.0(8)
